data_7039745
loop_
_publ_author_name
'Chong, Bowie S. K.'
'Moore, Evan G.'

_publ_section_title
;
 Structure and efficient luminescence upconversion of Ln(iii) aromatic
 N-oxide coordination polymers.
;
_journal_issue 30
_journal_name_full 'Dalton transactions (Cambridge, England : 2003)'
_journal_page_first 12200
_journal_page_last 12205
_journal_paper_doi 10.1039/c6dt01828a
_journal_volume 45
_journal_year 2016
_chemical_formula_moiety '0.25(C120 H112 Er0.2 N24 O32 Yb3.8), 3(C F3 O3 S)'
_chemical_formula_sum 'C33 H28 Er0.05 F9 N6 O17 S3 Yb0.95'
_chemical_formula_weight 1220.54
_space_group_crystal_system orthorhombic
_space_group_IT_number 54
_space_group_name_Hall '-P 2a 2ac'
_space_group_name_H-M_alt 'P c c a'
_symmetry_space_group_name_Hall '-P 2a 2ac'
_symmetry_space_group_name_H-M 'P c c a'
_atom_sites_solution_hydrogens mixed
_audit_creation_date 2016-02-10
_audit_creation_method
;
Olex2 1.2
(compiled 2015.09.30 svn.r3233 for OlexSys, GUI svn.r5103)
;
_audit_update_record
;
2016-05-09 deposited with the CCDC.
2016-06-22 downloaded from the CCDC.
;
_cell_angle_alpha 90
_cell_angle_beta 90
_cell_angle_gamma 90
_cell_formula_units_Z 4
_cell_length_a 16.7310(2)
_cell_length_b 13.8411(4)
_cell_length_c 20.0979(4)
_cell_measurement_reflns_used 3526
_cell_measurement_temperature 293(2)
_cell_measurement_theta_max 28.9750
_cell_measurement_theta_min 3.7690
_cell_volume 4654.18(17)
_computing_cell_refinement
;
CrysAlisPro, Agilent Technologies,
Version 1.171.37.35 (release 13-08-2014 CrysAlis171 .NET)
(compiled Aug 13 2014,18:06:01)
;
_computing_data_collection
;
CrysAlisPro, Agilent Technologies,
Version 1.171.37.35 (release 13-08-2014 CrysAlis171 .NET)
(compiled Aug 13 2014,18:06:01)
;
_computing_data_reduction
;
CrysAlisPro, Agilent Technologies,
Version 1.171.37.35 (release 13-08-2014 CrysAlis171 .NET)
(compiled Aug 13 2014,18:06:01)
;
_computing_molecular_graphics 'Olex2 (Dolomanov et al., 2009)'
_computing_publication_material 'Olex2 (Dolomanov et al., 2009)'
_computing_structure_refinement 'ShelXL (Sheldrick, 2015)'
_computing_structure_solution 'ShelXS (Sheldrick, 2008)'
_diffrn_ambient_temperature 293(2)
_diffrn_detector 'CCD plate'
_diffrn_detector_area_resol_mean 16.0696
_diffrn_detector_type Sapphire3
_diffrn_measured_fraction_theta_full 0.997
_diffrn_measured_fraction_theta_max 0.873
_diffrn_measurement_details
;
  1 omega  -78.00   49.00   1.0000    5.0000
omega____ theta____ kappa____ phi______ frames
    -      -18.7374    0.0000  -90.0000 127

  2 omega  -87.00  -62.00   1.0000    5.0000
omega____ theta____ kappa____ phi______ frames
    -      -18.7374 -178.0000   60.0000 25
;
_diffrn_measurement_device 'four-circle diffractometer'
_diffrn_measurement_device_type 'Xcalibur, Sapphire3, Gemini ultra'
_diffrn_measurement_method '\w scans'
_diffrn_orient_matrix_UB_11 0.0268274000
_diffrn_orient_matrix_UB_12 -0.0195333000
_diffrn_orient_matrix_UB_13 0.0238247000
_diffrn_orient_matrix_UB_21 0.0323024000
_diffrn_orient_matrix_UB_22 0.0236800000
_diffrn_orient_matrix_UB_23 -0.0159376000
_diffrn_orient_matrix_UB_31 -0.0058825000
_diffrn_orient_matrix_UB_32 0.0410570000
_diffrn_orient_matrix_UB_33 0.0205605000
_diffrn_radiation_monochromator graphite
_diffrn_radiation_probe x-ray
_diffrn_radiation_type MoK\a
_diffrn_radiation_wavelength 0.71073
_diffrn_reflns_av_unetI/netI 0.0558
_diffrn_reflns_Laue_measured_fraction_full 0.997
_diffrn_reflns_Laue_measured_fraction_max 0.873
_diffrn_reflns_limit_h_max 12
_diffrn_reflns_limit_h_min -21
_diffrn_reflns_limit_k_max 18
_diffrn_reflns_limit_k_min -14
_diffrn_reflns_limit_l_max 15
_diffrn_reflns_limit_l_min -27
_diffrn_reflns_number 13637
_diffrn_reflns_point_group_measured_fraction_full 0.997
_diffrn_reflns_point_group_measured_fraction_max 0.873
_diffrn_reflns_theta_full 25.000
_diffrn_reflns_theta_max 29.175
_diffrn_reflns_theta_min 3.343
_diffrn_source 'Enhance (Mo) X-ray Source'
_exptl_absorpt_coefficient_mu 2.244
_exptl_absorpt_correction_T_max 1.00000
_exptl_absorpt_correction_T_min 0.48220
_exptl_absorpt_correction_type multi-scan
_exptl_absorpt_process_details
;
CrysAlisPro, Agilent Technologies,
Version 1.171.37.35 (release 13-08-2014 CrysAlis171 .NET)
(compiled Aug 13 2014,18:06:01)
Empirical absorption correction using spherical harmonics,
 implemented in SCALE3 ABSPACK scaling algorithm.
;
_exptl_crystal_colour yellow
_exptl_crystal_colour_primary yellow
_exptl_crystal_density_diffrn 1.742
_exptl_crystal_description block
_exptl_crystal_F_000 2412
_exptl_crystal_size_max 0.3
_exptl_crystal_size_mid 0.3
_exptl_crystal_size_min 0.3
_refine_diff_density_max 1.343
_refine_diff_density_min -0.897
_refine_diff_density_rms 0.151
_refine_ls_extinction_method none
_refine_ls_goodness_of_fit_ref 1.052
_refine_ls_hydrogen_treatment constr
_refine_ls_matrix_type full
_refine_ls_number_parameters 342
_refine_ls_number_reflns 13637
_refine_ls_number_restraints 58
_refine_ls_restrained_S_all 1.078
_refine_ls_R_factor_all 0.0693
_refine_ls_R_factor_gt 0.0460
_refine_ls_shift/su_max 0.001
_refine_ls_shift/su_mean 0.000
_refine_ls_structure_factor_coef Fsqd
_refine_ls_weighting_details 'w=1/[\s^2^(Fo^2^)+(0.0471P)^2^+7.1626P] where P=(Fo^2^+2Fc^2^)/3'
_refine_ls_weighting_scheme calc
_refine_ls_wR_factor_gt 0.1101
_refine_ls_wR_factor_ref 0.1248
_reflns_Friedel_coverage 0.000
_reflns_number_gt 9744
_reflns_number_total 13637
_reflns_threshold_expression 'I > 2\s(I)'
_cod_data_source_file c6dt01828a2.cif
_cod_data_source_block bc6
_cod_depositor_comments 'Adding full bibliography for 7039742--7039746.cif.'
_cod_database_code 7039745
_chemical_oxdiff_formula 'Er Yb C10 N2 H10 O11 F9 S3'
_chemical_oxdiff_usercomment '80Yb 20 9.110885E+178r'
_shelx_space_group_comment
;
The symmetry employed for this shelxl refinement is uniquely defined
by the following loop, which should always be used as a source of
symmetry information in preference to the above space-group names.
They are only intended as comments.
;
_reflns_odcompleteness_completeness 99.62
_reflns_odcompleteness_iscentric 1
_reflns_odcompleteness_theta 26.32
_olex2_refinement_description
;
1. Fixed Uiso
 At 1.2 times of:
  All C(H) groups
 At 1.5 times of:
  All O(H,H) groups
2. Shared sites
{Er1, Yb1}
3. Uiso/Uaniso restraints and constraints
Uanis(Er1) = Uanis(Yb1)
4. Same fragment restrains
{S1, O1S, O2S, O3S, C1S, F1, F2, F3} sigma for 1-2: 0.05, 1-3: 0.05
as
{S2, O4S, O5S, O6S, C2S, F4, F5, F6}
{S1, O1S, O2S, O3S, C1S, F1, F2, F3} sigma for 1-2: 0.05, 1-3: 0.05
as
{S2B, O4SB, O5SB, O6SB, C2SB, F4B, F5B, F6B}
5. Others
 Sof(S2B)=Sof(O4SB)=Sof(O5SB)=Sof(O6SB)=Sof(C2SB)=Sof(F4B)=Sof(F5B)=Sof(F6B)=
 0.5*(1-FVAR(2))
 Sof(S2)=Sof(O4S)=Sof(O5S)=Sof(O6S)=Sof(C2S)=Sof(F4)=Sof(F5)=Sof(F6)=0.5*FVAR(2)
 Fixed Sof: Er1(0.025) Yb1(0.475)
6.a Rotating group:
 O4W(H4WA,H4WB)
6.b Aromatic/amide H refined with riding coordinates:
 C1(H1), C2(H2), C4(H4), C5(H5), C6(H6), C7(H7), C9(H9), C10(H10), C11(H11),
 C12(H12), C14(H14), C15(H15)
;
_shelx_shelxl_version_number 2014/7
_olex2_submission_special_instructions 'No special instructions were received'

loop_
_space_group_symop_operation_xyz
'x, y, z'
'-x+1/2, -y, z'
'x+1/2, -y, -z+1/2'
'-x, y, -z+1/2'
'-x, -y, -z'
'x-1/2, y, -z'
'-x-1/2, y, z-1/2'
'x, -y, z-1/2'

loop_
_atom_site_label
_atom_site_type_symbol
_atom_site_fract_x
_atom_site_fract_y
_atom_site_fract_z
_atom_site_U_iso_or_equiv
_atom_site_adp_type
_atom_site_occupancy
_atom_site_site_symmetry_order
_atom_site_calc_flag
_atom_site_refinement_flags_posn
_atom_site_refinement_flags_adp
_atom_site_refinement_flags_occupancy
_atom_site_disorder_assembly
_atom_site_disorder_group
Er1 Er 0.5000 0.65562(2) 0.7500 0.01797(11) Uani 0.05 2 d S T P A 3
Yb1 Yb 0.5000 0.65562(2) 0.7500 0.01797(11) Uani 0.95 2 d S T P A 4
O4W O 0.5798(2) 0.5168(3) 0.77803(19) 0.0256(9) Uani 1 1 d . . . . .
H4WA H 0.5986 0.4875 0.7419 0.038 Uiso 1 1 d GR . . A .
H4WB H 0.5512 0.4736 0.8005 0.038 Uiso 1 1 d GR . . . .
O1 O 0.6270(2) 0.7050(3) 0.76944(18) 0.0258(9) Uani 1 1 d . . . . .
O2 O 0.5311(2) 0.5892(3) 0.64909(18) 0.0292(9) Uani 1 1 d . . . . .
O3 O 0.5224(2) 0.7852(3) 0.67699(19) 0.0278(9) Uani 1 1 d . . . . .
N1 N 0.6728(3) 0.6883(3) 0.8222(2) 0.0243(11) Uani 1 1 d . . . . .
N2 N 0.5791(3) 0.6091(3) 0.5983(2) 0.0246(10) Uani 1 1 d . . . . .
N3 N 0.5828(3) 0.8487(3) 0.6751(2) 0.0249(11) Uani 1 1 d . . . . .
C1 C 0.6471(4) 0.7126(5) 0.8831(3) 0.0359(15) Uani 1 1 d . . . . .
H1 H 0.5969 0.7403 0.8881 0.043 Uiso 1 1 calc R . . . .
C2 C 0.6939(4) 0.6972(5) 0.9382(3) 0.0378(16) Uani 1 1 d . . . . .
H2 H 0.6749 0.7141 0.9801 0.045 Uiso 1 1 calc R . . . .
C3 C 0.7695(4) 0.6564(4) 0.9320(3) 0.0307(14) Uani 1 1 d . . . . .
C4 C 0.7938(4) 0.6337(6) 0.8682(3) 0.057(2) Uani 1 1 d . . . . .
H4 H 0.8442 0.6070 0.8613 0.068 Uiso 1 1 calc R . . . .
C5 C 0.7445(4) 0.6502(5) 0.8146(3) 0.050(2) Uani 1 1 d . . . . .
H5 H 0.7621 0.6342 0.7721 0.061 Uiso 1 1 calc R . . . .
C6 C 0.6589(4) 0.6156(4) 0.6074(3) 0.0304(14) Uani 1 1 d . . . . .
H6 H 0.6802 0.6099 0.6500 0.036 Uiso 1 1 calc R . . . .
C7 C 0.7086(4) 0.6308(4) 0.5540(3) 0.0328(15) Uani 1 1 d . . . . .
H7 H 0.7635 0.6349 0.5607 0.039 Uiso 1 1 calc R . . . .
C8 C 0.6777(4) 0.6401(4) 0.4902(3) 0.0290(14) Uani 1 1 d . . . . .
C9 C 0.5956(4) 0.6340(5) 0.4833(3) 0.0408(17) Uani 1 1 d . . . . .
H9 H 0.5729 0.6407 0.4413 0.049 Uiso 1 1 calc R . . . .
C10 C 0.5471(4) 0.6183(5) 0.5375(3) 0.0351(15) Uani 1 1 d . . . . .
H10 H 0.4920 0.6140 0.5319 0.042 Uiso 1 1 calc R . . . .
C11 C 0.6207(4) 0.8629(4) 0.6166(3) 0.0275(13) Uani 1 1 d . . . . .
H11 H 0.6026 0.8321 0.5783 0.033 Uiso 1 1 calc R . . . .
C12 C 0.6860(4) 0.9231(4) 0.6137(3) 0.0296(14) Uani 1 1 d . . . . .
H12 H 0.7120 0.9328 0.5733 0.036 Uiso 1 1 calc R . . . .
C13 C 0.7134(3) 0.9695(4) 0.6705(3) 0.0245(12) Uani 1 1 d . . . . .
C14 C 0.6701(4) 0.9569(4) 0.7277(3) 0.0290(13) Uani 1 1 d . . . . .
H14 H 0.6849 0.9902 0.7659 0.035 Uiso 1 1 calc R . . . .
C15 C 0.6054(4) 0.8962(4) 0.7299(3) 0.0279(13) Uani 1 1 d . . . . .
H15 H 0.5772 0.8881 0.7694 0.033 Uiso 1 1 calc R . . . .
S1 S 0.58259(9) 0.34935(12) 0.64117(8) 0.0334(4) Uani 1 1 d D . . . .
O1S O 0.5020(2) 0.3634(3) 0.6637(2) 0.0341(10) Uani 1 1 d D . . . .
O2S O 0.6430(2) 0.4020(3) 0.6773(2) 0.0400(11) Uani 1 1 d D . . . .
O3S O 0.5927(3) 0.3522(4) 0.5706(2) 0.0703(17) Uani 1 1 d D . . . .
C1S C 0.6037(6) 0.2238(7) 0.6654(9) 0.101(4) Uani 1 1 d D . . . .
F1 F 0.5982(5) 0.2139(6) 0.7288(5) 0.153(4) Uani 1 1 d D . . . .
F2 F 0.6769(4) 0.2040(4) 0.6449(5) 0.173(4) Uani 1 1 d D . . . .
F3 F 0.5545(5) 0.1661(4) 0.6366(6) 0.181(5) Uani 1 1 d D . . . .
S2 S 0.7066(7) 1.0165(9) 0.4315(6) 0.094(4) Uiso 0.276(6) 1 d D . . B 1
O4S O 0.6732(17) 1.0739(16) 0.4825(12) 0.087(8) Uiso 0.276(6) 1 d D . . B 1
O5S O 0.7283(15) 1.0720(16) 0.3729(11) 0.072(7) Uiso 0.276(6) 1 d D . . B 1
O6S O 0.7606(12) 0.9500(15) 0.4665(10) 0.051(5) Uiso 0.276(6) 1 d D . . B 1
C2S C 0.612(3) 0.944(3) 0.410(3) 0.21(3) Uiso 0.276(6) 1 d D . . B 1
F4 F 0.5607(10) 0.9950(13) 0.3823(8) 0.059(5) Uiso 0.276(6) 1 d D . . B 1
F5 F 0.6220(11) 0.8660(11) 0.4512(8) 0.063(5) Uiso 0.276(6) 1 d D . . B 1
F6 F 0.6429(16) 0.8745(16) 0.3628(12) 0.113(8) Uiso 0.276(6) 1 d D . . B 1
S2B S 0.7043(11) 0.9432(14) 0.4177(9) 0.116(7) Uiso 0.224(6) 1 d D . . B 2
O4SB O 0.7083(15) 0.8930(16) 0.3564(11) 0.056(7) Uiso 0.224(6) 1 d D . . B 2
O5SB O 0.760(2) 1.0359(17) 0.3876(14) 0.065(9) Uiso 0.224(6) 1 d D . . B 2
O6SB O 0.744(3) 0.894(4) 0.464(2) 0.17(2) Uiso 0.224(6) 1 d D . . B 2
C2SB C 0.608(2) 1.000(3) 0.428(2) 0.12(2) Uiso 0.224(6) 1 d D . . B 2
F4B F 0.5743(13) 1.0479(16) 0.3941(10) 0.061(6) Uiso 0.224(6) 1 d D . . B 2
F5B F 0.608(2) 1.0615(19) 0.4788(14) 0.114(10) Uiso 0.224(6) 1 d D . . B 2
F6B F 0.5793(13) 0.9098(14) 0.4576(10) 0.059(6) Uiso 0.224(6) 1 d D . . B 2

loop_
_atom_site_aniso_label
_atom_site_aniso_U_11
_atom_site_aniso_U_22
_atom_site_aniso_U_33
_atom_site_aniso_U_23
_atom_site_aniso_U_13
_atom_site_aniso_U_12
Er1 0.01277(15) 0.0286(2) 0.01254(17) 0.000 -0.00014(14) 0.000
Yb1 0.01277(15) 0.0286(2) 0.01254(17) 0.000 -0.00014(14) 0.000
O4W 0.024(2) 0.032(2) 0.021(2) 0.0041(18) 0.0030(18) 0.0003(17)
O1 0.021(2) 0.039(2) 0.0168(18) 0.0029(18) -0.0073(17) -0.0006(17)
O2 0.035(2) 0.037(2) 0.0156(19) 0.0015(19) 0.0114(19) -0.0051(19)
O3 0.025(2) 0.032(2) 0.026(2) 0.0061(19) -0.0058(18) -0.0107(17)
N1 0.018(2) 0.038(3) 0.017(2) -0.001(2) -0.005(2) -0.001(2)
N2 0.030(3) 0.029(3) 0.015(2) -0.001(2) 0.008(2) -0.002(2)
N3 0.021(2) 0.029(3) 0.025(3) 0.004(2) -0.003(2) -0.006(2)
C1 0.023(3) 0.059(4) 0.025(3) 0.000(3) -0.001(3) 0.010(3)
C2 0.024(3) 0.069(5) 0.020(3) 0.004(3) 0.001(3) 0.006(3)
C3 0.025(3) 0.047(4) 0.020(3) 0.001(3) -0.004(3) 0.003(3)
C4 0.030(4) 0.114(7) 0.026(4) -0.015(4) -0.007(3) 0.034(4)
C5 0.028(4) 0.105(6) 0.019(3) -0.012(4) -0.005(3) 0.025(4)
C6 0.030(3) 0.046(4) 0.015(3) 0.001(3) -0.002(3) 0.002(3)
C7 0.021(3) 0.054(4) 0.023(3) 0.002(3) 0.000(3) -0.003(3)
C8 0.025(3) 0.044(4) 0.017(3) -0.002(3) 0.004(3) -0.006(3)
C9 0.025(3) 0.081(5) 0.017(3) 0.006(3) -0.001(3) -0.003(3)
C10 0.025(3) 0.063(4) 0.018(3) 0.002(3) 0.004(3) -0.001(3)
C11 0.033(3) 0.030(3) 0.020(3) 0.002(3) -0.002(3) -0.008(3)
C12 0.029(3) 0.040(4) 0.020(3) 0.000(3) 0.002(3) -0.004(3)
C13 0.026(3) 0.025(3) 0.022(3) 0.000(3) 0.000(3) 0.003(2)
C14 0.030(3) 0.032(3) 0.025(3) -0.006(3) 0.000(3) -0.003(3)
C15 0.028(3) 0.033(3) 0.022(3) 0.000(3) 0.001(3) -0.003(3)
S1 0.0248(7) 0.0453(10) 0.0302(8) -0.0071(8) 0.0031(7) 0.0047(7)
O1S 0.025(2) 0.042(2) 0.035(2) -0.007(2) 0.006(2) 0.0035(19)
O2S 0.028(2) 0.053(3) 0.039(3) -0.010(2) -0.001(2) 0.002(2)
O3S 0.036(3) 0.148(5) 0.027(3) -0.020(3) 0.004(2) 0.000(3)
C1S 0.056(6) 0.056(7) 0.189(14) -0.003(9) 0.015(9) 0.012(5)
F1 0.129(7) 0.123(6) 0.206(8) 0.113(7) 0.012(7) 0.030(5)
F2 0.085(5) 0.074(4) 0.360(12) 0.019(6) 0.072(7) 0.049(3)
F3 0.127(7) 0.059(4) 0.356(15) -0.063(6) 0.023(8) -0.017(4)

loop_
_atom_type_symbol
_atom_type_description
_atom_type_scat_dispersion_real
_atom_type_scat_dispersion_imag
_atom_type_scat_source
C C 0.0033 0.0016 'International Tables Vol C Tables 4.2.6.8 and 6.1.1.4'
H H 0.0000 0.0000 'International Tables Vol C Tables 4.2.6.8 and 6.1.1.4'
Er Er -0.2586 4.9576 'International Tables Vol C Tables 4.2.6.8 and 6.1.1.4'
F F 0.0171 0.0103 'International Tables Vol C Tables 4.2.6.8 and 6.1.1.4'
N N 0.0061 0.0033 'International Tables Vol C Tables 4.2.6.8 and 6.1.1.4'
O O 0.0106 0.0060 'International Tables Vol C Tables 4.2.6.8 and 6.1.1.4'
S S 0.1246 0.1234 'International Tables Vol C Tables 4.2.6.8 and 6.1.1.4'
Yb Yb -0.3850 5.5486 'International Tables Vol C Tables 4.2.6.8 and 6.1.1.4'

loop_
_geom_angle_atom_site_label_1
_geom_angle_atom_site_label_2
_geom_angle_atom_site_label_3
_geom_angle
_geom_angle_site_symmetry_1
_geom_angle_site_symmetry_3
O4W Er1 O4W 74.02(18) 4_656 .
O1 Er1 O4W 143.25(13) 4_656 .
O1 Er1 O4W 71.36(13) 4_656 4_656
O1 Er1 O4W 71.37(13) . .
O1 Er1 O4W 143.25(13) . 4_656
O1 Er1 O1 144.9(2) . 4_656
O1 Er1 O2 100.45(14) . 4_656
O1 Er1 O2 93.51(14) . .
O1 Er1 O2 100.45(14) 4_656 .
O1 Er1 O2 93.51(14) 4_656 4_656
O1 Er1 O3 79.12(14) 4_656 .
O1 Er1 O3 79.12(14) . 4_656
O1 Er1 O3 74.21(13) 4_656 4_656
O1 Er1 O3 74.21(13) . .
O2 Er1 O4W 66.24(14) 4_656 .
O2 Er1 O4W 76.13(14) . .
O2 Er1 O4W 66.24(14) . 4_656
O2 Er1 O4W 76.14(14) 4_656 4_656
O2 Er1 O2 132.55(19) . 4_656
O2 Er1 O3 73.54(14) 4_656 4_656
O2 Er1 O3 153.90(14) 4_656 .
O2 Er1 O3 153.90(14) . 4_656
O2 Er1 O3 73.54(14) . .
O3 Er1 O4W 123.51(13) . 4_656
O3 Er1 O4W 131.92(14) 4_656 4_656
O3 Er1 O4W 123.51(13) 4_656 .
O3 Er1 O4W 131.92(14) . .
O3 Er1 O3 80.4(2) 4_656 .
O4W Yb1 O4W 74.02(18) 4_656 .
O1 Yb1 O4W 71.36(13) 4_656 4_656
O1 Yb1 O4W 71.37(13) . .
O1 Yb1 O4W 143.25(13) . 4_656
O1 Yb1 O4W 143.25(13) 4_656 .
O1 Yb1 O1 144.9(2) . 4_656
O1 Yb1 O2 100.45(14) 4_656 .
O1 Yb1 O2 100.45(14) . 4_656
O1 Yb1 O2 93.51(14) 4_656 4_656
O1 Yb1 O2 93.51(14) . .
O1 Yb1 O3 74.21(13) 4_656 4_656
O1 Yb1 O3 79.12(14) 4_656 .
O1 Yb1 O3 79.12(14) . 4_656
O1 Yb1 O3 74.21(13) . .
O2 Yb1 O4W 66.24(14) 4_656 .
O2 Yb1 O4W 76.13(14) . .
O2 Yb1 O4W 66.24(14) . 4_656
O2 Yb1 O4W 76.14(14) 4_656 4_656
O2 Yb1 O2 132.55(19) . 4_656
O2 Yb1 O3 73.54(14) 4_656 4_656
O2 Yb1 O3 153.90(14) 4_656 .
O2 Yb1 O3 153.90(14) . 4_656
O2 Yb1 O3 73.54(14) . .
O3 Yb1 O4W 123.51(13) 4_656 .
O3 Yb1 O4W 131.92(14) 4_656 4_656
O3 Yb1 O4W 131.92(14) . .
O3 Yb1 O4W 123.51(13) . 4_656
O3 Yb1 O3 80.4(2) 4_656 .
Er1 O4W H4WA 111.6 . .
Er1 O4W H4WB 110.9 . .
Yb1 O4W H4WA 111.6 . .
Yb1 O4W H4WB 110.9 . .
H4WA O4W H4WB 107.4 . .
N1 O1 Er1 128.8(3) . .
N1 O1 Yb1 128.8(3) . .
N2 O2 Er1 137.3(3) . .
N2 O2 Yb1 137.3(3) . .
N3 O3 Er1 129.7(3) . .
N3 O3 Yb1 129.7(3) . .
O1 N1 C1 120.0(4) . .
C5 N1 O1 120.1(5) . .
C5 N1 C1 119.8(5) . .
O2 N2 C6 120.5(5) . .
O2 N2 C10 118.7(5) . .
C10 N2 C6 120.8(5) . .
O3 N3 C11 118.3(5) . .
C15 N3 O3 120.9(5) . .
C15 N3 C11 120.8(5) . .
N1 C1 H1 119.5 . .
N1 C1 C2 121.0(6) . .
C2 C1 H1 119.5 . .
C1 C2 H2 119.7 . .
C1 C2 C3 120.5(6) . .
C3 C2 H2 119.7 . .
C2 C3 C8 122.1(6) . 7_756
C4 C3 C2 116.4(6) . .
C4 C3 C8 121.5(5) . 7_756
C3 C4 H4 119.6 . .
C5 C4 C3 120.8(6) . .
C5 C4 H4 119.6 . .
N1 C5 C4 121.5(6) . .
N1 C5 H5 119.3 . .
C4 C5 H5 119.3 . .
N2 C6 H6 119.9 . .
N2 C6 C7 120.2(5) . .
C7 C6 H6 119.9 . .
C6 C7 H7 119.7 . .
C6 C7 C8 120.7(6) . .
C8 C7 H7 119.7 . .
C7 C8 C3 121.4(5) . 7_755
C9 C8 C3 121.4(6) . 7_755
C9 C8 C7 117.1(6) . .
C8 C9 H9 119.5 . .
C10 C9 C8 121.1(6) . .
C10 C9 H9 119.5 . .
N2 C10 C9 120.1(6) . .
N2 C10 H10 120.0 . .
C9 C10 H10 120.0 . .
N3 C11 H11 120.1 . .
N3 C11 C12 119.9(5) . .
C12 C11 H11 120.1 . .
C11 C12 H12 119.7 . .
C11 C12 C13 120.5(6) . .
C13 C12 H12 119.7 . .
C12 C13 C13 122.3(4) . 2_675
C14 C13 C12 117.2(5) . .
C14 C13 C13 120.5(4) . 2_675
C13 C14 H14 119.3 . .
C15 C14 C13 121.5(6) . .
C15 C14 H14 119.3 . .
N3 C15 C14 119.9(6) . .
N3 C15 H15 120.1 . .
C14 C15 H15 120.1 . .
O1S S1 O2S 115.5(3) . .
O1S S1 C1S 103.0(4) . .
O2S S1 C1S 102.1(5) . .
O3S S1 O1S 114.9(3) . .
O3S S1 O2S 113.7(3) . .
O3S S1 C1S 105.4(6) . .
F1 C1S S1 110.4(9) . .
F1 C1S F2 110.7(13) . .
F2 C1S S1 107.0(8) . .
F3 C1S S1 110.2(10) . .
F3 C1S F1 109.5(12) . .
F3 C1S F2 109.0(11) . .
S2 S2 O5S 45.8(8) 2_675 2_675
S2 S2 C2S 129(2) 2_675 .
O4S S2 S2 123.1(14) . 2_675
O4S S2 O5S 168.1(15) . 2_675
O4S S2 O5S 112.9(15) . .
O4S S2 O6S 104.4(14) . .
O4S S2 C2S 98(2) . .
O5S S2 S2 85.5(13) . 2_675
O5S S2 O5S 73.4(16) . 2_675
O5S S2 O6S 124.5(16) . .
O5S S2 C2S 107.4(19) . .
O6S S2 S2 67.6(14) 2_675 2_675
O6S S2 S2 39.2(10) . 2_675
O6S S2 O4S 56.5(15) 2_675 .
O6S S2 O5S 64.3(10) . 2_675
O6S S2 O5S 100.7(18) 2_675 .
O6S S2 O5S 113.2(16) 2_675 2_675
O6S S2 O6S 68(2) 2_675 .
O6S S2 C2S 148(2) 2_675 .
O6S S2 C2S 106.7(17) . .
C2S S2 O5S 89.7(19) . 2_675
O6S O4S S2 44.3(13) 2_675 .
S2 O5S S2 48.7(11) . 2_675
S2 O6S S2 73.2(17) 2_675 .
S2 O6S O4S 79(2) 2_675 2_675
S2 O6S O6S 71.8(18) 2_675 2_675
S2 O6S O6S 40.5(10) . 2_675
O4S O6S S2 150(2) 2_675 .
O4S O6S O6S 120(3) 2_675 2_675
F4 C2S S2 112(3) . .
F4 C2S F5 144(4) . .
F4 C2S F6 110(4) . .
F5 C2S S2 100(2) . .
F5 C2S F6 80(3) . .
F6 C2S S2 101(3) . .
O4SB S2B S2B 108.6(14) . 2_675
O4SB S2B O5SB 92.0(15) . .
O4SB S2B O6SB 110(3) . .
O4SB S2B C2SB 111(2) . .
O5SB S2B S2B 46(2) 2_675 2_675
O5SB S2B S2B 22.5(12) . 2_675
O5SB S2B O4SB 63(2) 2_675 .
O5SB S2B O5SB 32(2) 2_675 .
O5SB S2B O6SB 107(3) 2_675 .
O5SB S2B C2SB 122(3) 2_675 .
O5SB S2B C2SB 101.4(18) . .
O6SB S2B S2B 91(2) . 2_675
O6SB S2B O5SB 111(3) . .
O6SB S2B C2SB 126(3) . .
C2SB S2B S2B 108(2) . 2_675
O5SB O4SB S2B 38.7(14) 2_675 .
S2B O5SB S2B 112(3) 2_675 .
S2B O5SB O4SB 79(2) 2_675 2_675
S2B O5SB O5SB 121(4) 2_675 2_675
O4SB O5SB S2B 169(3) 2_675 .
O5SB O5SB S2B 27(2) 2_675 .
O5SB O5SB O4SB 149(2) 2_675 2_675
S2B O6SB F6B 55.1(18) . .
F4B C2SB S2B 130(4) . .
F4B C2SB F5B 95(3) . .
F4B C2SB F6B 126(4) . .
F5B C2SB S2B 112(3) . .
F5B C2SB F6B 104(3) . .
F6B C2SB S2B 88(2) . .
C2SB F6B O6SB 75.8(18) . .

loop_
_geom_bond_atom_site_label_1
_geom_bond_atom_site_label_2
_geom_bond_distance
_geom_bond_site_symmetry_2
Er1 O4W 2.407(4) .
Er1 O4W 2.407(4) 4_656
Er1 O1 2.265(4) 4_656
Er1 O1 2.265(4) .
Er1 O2 2.287(4) 4_656
Er1 O2 2.287(4) .
Er1 O3 2.347(4) .
Er1 O3 2.347(4) 4_656
Yb1 O4W 2.407(4) .
Yb1 O4W 2.407(4) 4_656
Yb1 O1 2.265(4) 4_656
Yb1 O1 2.265(4) .
Yb1 O2 2.287(4) 4_656
Yb1 O2 2.287(4) .
Yb1 O3 2.347(4) 4_656
Yb1 O3 2.347(4) .
O4W H4WA 0.8892 .
O4W H4WB 0.8883 .
O1 N1 1.329(5) .
O2 N2 1.328(5) .
O3 N3 1.340(6) .
N1 C1 1.339(7) .
N1 C5 1.319(7) .
N2 C6 1.351(7) .
N2 C10 1.340(7) .
N3 C11 1.351(7) .
N3 C15 1.337(7) .
C1 H1 0.9300 .
C1 C2 1.374(8) .
C2 H2 0.9300 .
C2 C3 1.390(8) .
C3 C4 1.381(8) .
C3 C8 1.483(8) 7_756
C4 H4 0.9300 .
C4 C5 1.375(8) .
C5 H5 0.9300 .
C6 H6 0.9300 .
C6 C7 1.374(8) .
C7 H7 0.9300 .
C7 C8 1.389(8) .
C8 C3 1.483(8) 7_755
C8 C9 1.383(8) .
C9 H9 0.9300 .
C9 C10 1.376(8) .
C10 H10 0.9300 .
C11 H11 0.9300 .
C11 C12 1.376(8) .
C12 H12 0.9300 .
C12 C13 1.387(7) .
C13 C13 1.488(11) 2_675
C13 C14 1.371(8) .
C14 H14 0.9300 .
C14 C15 1.371(8) .
C15 H15 0.9300 .
S1 O1S 1.435(4) .
S1 O2S 1.443(4) .
S1 O3S 1.429(5) .
S1 C1S 1.839(11) .
C1S F1 1.286(15) .
C1S F2 1.320(11) .
C1S F3 1.285(14) .
S2 S2 1.52(2) 2_675
S2 O4S 1.41(2) .
S2 O5S 1.45(2) .
S2 O5S 2.02(3) 2_675
S2 O6S 1.00(2) 2_675
S2 O6S 1.469(19) .
S2 C2S 1.93(4) .
O4S O6S 1.20(3) 2_675
O5S S2 2.02(3) 2_675
O6S S2 1.00(2) 2_675
O6S O4S 1.20(3) 2_675
O6S O6S 1.43(4) 2_675
C2S F4 1.24(4) .
C2S F5 1.37(4) .
C2S F6 1.44(5) .
S2B S2B 2.19(4) 2_675
S2B O4SB 1.42(2) .
S2B O5SB 0.90(3) 2_675
S2B O5SB 1.70(3) .
S2B O6SB 1.33(3) .
S2B C2SB 1.80(4) .
O4SB O5SB 1.28(3) 2_675
O5SB S2B 0.90(3) 2_675
O5SB O4SB 1.28(3) 2_675
O5SB O5SB 1.05(4) 2_675
O6SB F6B 2.77(4) .
C2SB F4B 1.11(4) .
C2SB F5B 1.32(4) .
C2SB F6B 1.46(5) .
